data_7135016
loop_
_publ_author_name
'Sahoo, Rajata Kumar'
'W&#xf6;lper, Christoph'
'M&#xf6;bius, Joost'
'Schulz, Stephan'

_publ_section_title
;
 Synthesis and reactivity of acyclic heterotrinuclear metal complexes.
;
_journal_issue 86
_journal_name_full 'Chemical communications (Cambridge, England)'
_journal_page_first 16774
_journal_page_last 16777
_journal_paper_doi 10.1039/d5cc03627e
_journal_volume 61
_journal_year 2025
_chemical_formula_sum 'C74 H113.5 Ga N4 Si Zn'
_chemical_formula_weight 1222.36
_space_group_crystal_system monoclinic
_space_group_IT_number 15
_space_group_name_Hall '-C 2yc'
_space_group_name_H-M_alt 'C 1 2/c 1'
_atom_sites_solution_hydrogens geom
_atom_sites_solution_primary direct
_atom_sites_solution_secondary difmap
_audit_creation_method SHELXL-2017/1
_audit_update_record
;
2025-06-25 deposited with the CCDC.	2025-09-25 downloaded from the CCDC.
;
_cell_angle_alpha 90
_cell_angle_beta 93.366(3)
_cell_angle_gamma 90
_cell_formula_units_Z 4
_cell_length_a 17.5328(12)
_cell_length_b 19.9362(13)
_cell_length_c 20.5665(14)
_cell_measurement_reflns_used 9551
_cell_measurement_temperature 100(2)
_cell_measurement_theta_max 79.48
_cell_measurement_theta_min 3.36
_cell_volume 7176.4(8)
_computing_cell_refinement 'Bruker APEX3(v2017.3-0)'
_computing_data_collection 'Bruker APEX3(v2017.3-0)'
_computing_data_reduction 'Bruker APEX3(v2017.3-0)'
_computing_molecular_graphics 'ORTEP/PLATON (Spek)'
_computing_publication_material 'BRUKER AXS SHELXTL (c) 2008 / Vers. 2008/4'
_computing_structure_refinement 'SHELXL-2017/1 (Sheldrick, 2017)'
_computing_structure_solution 'Bruker APEX3(v2017.3-0)'
_diffrn_ambient_temperature 100(2)
_diffrn_detector_area_resol_mean 7.3910
_diffrn_measured_fraction_theta_full 1.000
_diffrn_measured_fraction_theta_max 0.993
_diffrn_measurement_device_type 'Bruker D8 Venture (Photon II detector)'
_diffrn_measurement_method 'Data collection strategy APEX 3/Queen'
_diffrn_radiation_monochromator 'multilayer mirror'
_diffrn_radiation_type CuK\a
_diffrn_radiation_wavelength 1.54178
_diffrn_reflns_av_R_equivalents 0.0664
_diffrn_reflns_av_unetI/netI 0.0184
_diffrn_reflns_Laue_measured_fraction_full 1.000
_diffrn_reflns_Laue_measured_fraction_max 0.993
_diffrn_reflns_limit_h_max 22
_diffrn_reflns_limit_h_min -22
_diffrn_reflns_limit_k_max 25
_diffrn_reflns_limit_k_min -25
_diffrn_reflns_limit_l_max 22
_diffrn_reflns_limit_l_min -25
_diffrn_reflns_number 182700
_diffrn_reflns_point_group_measured_fraction_full 1.000
_diffrn_reflns_point_group_measured_fraction_max 0.993
_diffrn_reflns_theta_full 67.679
_diffrn_reflns_theta_max 80.400
_diffrn_reflns_theta_min 3.360
_diffrn_source 'micro-focus sealed tube'
_diffrn_source_type 'INCOATEC I\mS 3.0'
_exptl_absorpt_coefficient_mu 1.330
_exptl_absorpt_correction_T_max 0.75
_exptl_absorpt_correction_T_min 0.48
_exptl_absorpt_correction_type multi-scan
_exptl_absorpt_process_details 'SADABS, Blessing, Acta Cryst 1995 A51 33-38'
_exptl_crystal_colour orange
_exptl_crystal_density_diffrn 1.131
_exptl_crystal_description block
_exptl_crystal_F_000 2642
_exptl_crystal_size_max 0.500
_exptl_crystal_size_mid 0.215
_exptl_crystal_size_min 0.156
_refine_diff_density_max 0.580
_refine_diff_density_min -0.465
_refine_diff_density_rms 0.061
_refine_ls_extinction_method none
_refine_ls_goodness_of_fit_ref 1.086
_refine_ls_hydrogen_treatment constr
_refine_ls_matrix_type full
_refine_ls_number_parameters 418
_refine_ls_number_reflns 7803
_refine_ls_number_restraints 63
_refine_ls_restrained_S_all 1.082
_refine_ls_R_factor_all 0.0494
_refine_ls_R_factor_gt 0.0462
_refine_ls_shift/su_max 0.001
_refine_ls_shift/su_mean 0.000
_refine_ls_structure_factor_coef Fsqd
_refine_ls_weighting_details 'w=1/[\s^2^(Fo^2^)+(0.0488P)^2^+14.7280P] where P=(Fo^2^+2Fc^2^)/3'
_refine_ls_weighting_scheme calc
_refine_ls_wR_factor_gt 0.1185
_refine_ls_wR_factor_ref 0.1217
_reflns_Friedel_coverage 0.000
_reflns_number_gt 7242
_reflns_number_total 7803
_reflns_threshold_expression 'I > 2\s(I)'
_cod_data_source_file d5cc03627e2.cif
_cod_data_source_block sah_117m
_cod_depositor_comments 'Adding full bibliography for 7135011--7135020.cif.'
_cod_original_sg_symbol_H-M 'C 2/c'
_cod_original_formula_sum 'C74 H113.50 Ga N4 Si Zn'
_cod_database_code 7135016
_shelx_shelxl_version_number 2017/1
_shelx_space_group_comment
; 
The symmetry employed for this shelxl refinement is uniquely defined 
by the following loop, which should always be used as a source of 
symmetry information in preference to the above space-group names. 
They are only intended as comments. 
;
_shelx_estimated_absorpt_t_min 0.556
_shelx_estimated_absorpt_t_max 0.819

loop_
_space_group_symop_operation_xyz
'x, y, z'
'-x, y, -z+1/2'
'x+1/2, y+1/2, z'
'-x+1/2, y+1/2, -z+1/2'
'-x, -y, -z'
'x, -y, z-1/2'
'-x+1/2, -y+1/2, -z'
'x+1/2, -y+1/2, z-1/2'

loop_
_atom_site_label
_atom_site_type_symbol
_atom_site_fract_x
_atom_site_fract_y
_atom_site_fract_z
_atom_site_U_iso_or_equiv
_atom_site_adp_type
_atom_site_occupancy
_atom_site_site_symmetry_order
_atom_site_calc_flag
_atom_site_refinement_flags_posn
_atom_site_refinement_flags_adp
_atom_site_refinement_flags_occupancy
_atom_site_disorder_assembly
_atom_site_disorder_group
Ga1 Ga 0.64159(18) 0.67075(19) 0.74243(15) 0.0197(4) Uani 0.5 1 d . . P A 1
Si1 Si 0.6310(5) 0.6751(5) 0.7329(4) 0.0214(7) Uani 0.5 1 d . . P A 2
Zn1 Zn 0.500000 0.67130(2) 0.750000 0.02670(10) Uani 1 2 d S T P . .
N1 N 0.69589(9) 0.67911(7) 0.82334(8) 0.0249(3) Uani 1 1 d . . . . .
N2 N 0.67583(9) 0.58202(8) 0.72417(7) 0.0252(3) Uani 1 1 d . . . . .
C1 C 0.70204(11) 0.62465(9) 0.86312(9) 0.0269(4) Uani 1 1 d . . . . .
C2 C 0.68553(11) 0.55928(9) 0.83913(9) 0.0281(4) Uani 1 1 d . . . . .
H2 H 0.677804 0.525949 0.871092 0.034 Uiso 1 1 calc R U . . .
C3 C 0.67920(11) 0.53775(9) 0.77463(9) 0.0271(4) Uani 1 1 d . . . . .
C4 C 0.72541(13) 0.63219(10) 0.93234(10) 0.0349(4) Uani 1 1 d . . . . .
H4A H 0.766518 0.665430 0.937343 0.052 Uiso 0.36(3) 1 calc R U P B 2
H4B H 0.743672 0.588989 0.949845 0.052 Uiso 0.36(3) 1 calc R U P B 2
H4C H 0.681677 0.647196 0.956103 0.052 Uiso 0.36(3) 1 calc R U P B 2
H4D H 0.736447 0.675452 0.949830 0.052 Uiso 0.132(9) 1 calc R U P B 1
H4E H 0.729529 0.593818 0.959707 0.052 Uiso 0.132(9) 1 calc R U P B 1
C5 C 0.67689(16) 0.46478(11) 0.76132(11) 0.0438(6) Uani 1 1 d . . . . .
H5A H 0.692927 0.440217 0.801073 0.066 Uiso 0.39(3) 1 calc R U P B 1
H5B H 0.711496 0.454191 0.727025 0.066 Uiso 0.39(3) 1 calc R U P B 1
H5C H 0.624708 0.451620 0.747041 0.066 Uiso 0.39(3) 1 calc R U P B 1
H5D H 0.673068 0.448988 0.717665 0.066 Uiso 0.118(9) 1 calc R U P B 2
H5E H 0.679223 0.433742 0.796428 0.066 Uiso 0.118(9) 1 calc R U P B 2
C6 C 0.72089(11) 0.74367(9) 0.84876(9) 0.0250(4) Uani 1 1 d . . . . .
C7 C 0.79553(11) 0.76559(9) 0.83847(9) 0.0274(4) Uani 1 1 d . . . . .
C8 C 0.81887(12) 0.82776(10) 0.86359(10) 0.0315(4) Uani 1 1 d . . . . .
H8 H 0.869622 0.842493 0.858138 0.038 Uiso 1 1 calc R U . . .
C9 C 0.77001(13) 0.86843(10) 0.89618(10) 0.0327(4) Uani 1 1 d . . . . .
H9 H 0.786789 0.910926 0.912287 0.039 Uiso 1 1 calc R U . . .
C10 C 0.69669(12) 0.84679(10) 0.90514(10) 0.0310(4) Uani 1 1 d . . . . .
H10 H 0.662969 0.875070 0.927083 0.037 Uiso 1 1 calc R U . . .
C11 C 0.67088(11) 0.78423(9) 0.88267(9) 0.0277(4) Uani 1 1 d . . . . .
C12 C 0.85066(12) 0.72415(10) 0.80098(10) 0.0326(4) Uani 1 1 d . . . . .
H12 H 0.820012 0.691116 0.773787 0.039 Uiso 1 1 calc R U . . .
C13 C 0.89535(14) 0.76754(13) 0.75513(13) 0.0449(5) Uani 1 1 d . . . . .
H13A H 0.927057 0.738741 0.729080 0.067 Uiso 1 1 calc R U . . .
H13B H 0.928103 0.798801 0.780751 0.067 Uiso 1 1 calc R U . . .
H13C H 0.859544 0.792874 0.726157 0.067 Uiso 1 1 calc R U . . .
C14 C 0.90440(17) 0.68474(16) 0.84775(15) 0.0584(7) Uani 1 1 d . . . . .
H14A H 0.938698 0.657272 0.822819 0.088 Uiso 1 1 calc R U . . .
H14B H 0.874445 0.655606 0.874941 0.088 Uiso 1 1 calc R U . . .
H14C H 0.934618 0.715995 0.875554 0.088 Uiso 1 1 calc R U . . .
C15 C 0.59032(12) 0.76245(11) 0.89566(11) 0.0341(4) Uani 1 1 d . . . . .
H15 H 0.583596 0.715096 0.880337 0.041 Uiso 1 1 calc R U . . .
C16 C 0.53131(14) 0.80560(13) 0.85789(14) 0.0473(6) Uani 1 1 d . . . . .
H16A H 0.539408 0.802720 0.811225 0.071 Uiso 1 1 calc R U . . .
H16B H 0.536674 0.852334 0.872215 0.071 Uiso 1 1 calc R U . . .
H16C H 0.479888 0.789520 0.865912 0.071 Uiso 1 1 calc R U . . .
C17 C 0.57655(16) 0.76429(15) 0.96879(13) 0.0514(6) Uani 1 1 d . . . . .
H17A H 0.524667 0.748591 0.975641 0.077 Uiso 1 1 calc R U . . .
H17B H 0.582595 0.810350 0.984916 0.077 Uiso 1 1 calc R U . . .
H17C H 0.613628 0.735092 0.992423 0.077 Uiso 1 1 calc R U . . .
C18 C 0.69221(11) 0.56092(9) 0.65954(9) 0.0264(4) Uani 1 1 d . . . . .
C19 C 0.76875(12) 0.55509(10) 0.64258(10) 0.0311(4) Uani 1 1 d . . . . .
C20 C 0.78330(13) 0.54296(11) 0.57772(11) 0.0353(4) Uani 1 1 d . . . . .
H20 H 0.834694 0.540077 0.565708 0.042 Uiso 1 1 calc R U . . .
C21 C 0.72439(13) 0.53500(10) 0.53037(10) 0.0344(4) Uani 1 1 d . . . . .
H21 H 0.735277 0.528529 0.486098 0.041 Uiso 1 1 calc R U . . .
C22 C 0.64971(12) 0.53658(10) 0.54827(10) 0.0315(4) Uani 1 1 d . . . . .
H22 H 0.609406 0.529125 0.516173 0.038 Uiso 1 1 calc R U . . .
C23 C 0.63221(11) 0.54889(9) 0.61247(9) 0.0277(4) Uani 1 1 d . . . . .
C24 C 0.83599(12) 0.56014(12) 0.69237(12) 0.0400(5) Uani 1 1 d . . . . .
H24 H 0.816387 0.576029 0.734384 0.048 Uiso 1 1 calc R U . . .
C25 C 0.89564(15) 0.61016(16) 0.67163(15) 0.0588(8) Uani 1 1 d . . . . .
H25A H 0.919400 0.593217 0.632914 0.088 Uiso 1 1 calc R U . . .
H25B H 0.934862 0.616073 0.707110 0.088 Uiso 1 1 calc R U . . .
H25C H 0.871025 0.653349 0.661514 0.088 Uiso 1 1 calc R U . . .
C26 C 0.87326(17) 0.49144(16) 0.70421(17) 0.0668(9) Uani 1 1 d . . . . .
H26A H 0.892231 0.474610 0.663401 0.100 Uiso 1 1 calc R U . . .
H26B H 0.835463 0.460042 0.719901 0.100 Uiso 1 1 calc R U . . .
H26C H 0.915949 0.495702 0.736903 0.100 Uiso 1 1 calc R U . . .
C27 C 0.54928(11) 0.54798(10) 0.62956(10) 0.0299(4) Uani 1 1 d . . . . .
H27 H 0.547501 0.559262 0.676822 0.036 Uiso 1 1 calc R U . . .
C28 C 0.50278(13) 0.60089(12) 0.59061(12) 0.0406(5) Uani 1 1 d . . . . .
H28A H 0.502412 0.590157 0.544087 0.061 Uiso 1 1 calc R U . . .
H28B H 0.525888 0.645146 0.598314 0.061 Uiso 1 1 calc R U . . .
H28C H 0.450249 0.601230 0.604475 0.061 Uiso 1 1 calc R U . . .
C29 C 0.51369(13) 0.47818(12) 0.61885(13) 0.0423(5) Uani 1 1 d . . . . .
H29A H 0.516025 0.465444 0.572984 0.064 Uiso 1 1 calc R U . . .
H29B H 0.460273 0.479154 0.630418 0.064 Uiso 1 1 calc R U . . .
H29C H 0.542068 0.445404 0.646303 0.064 Uiso 1 1 calc R U . . .
C30 C 0.68502(13) 0.72922(11) 0.67887(11) 0.0373(5) Uani 1 1 d . . . . .
H30A H 0.739249 0.716665 0.675338 0.045 Uiso 0.5 1 calc R U P A 1
H30B H 0.658212 0.720777 0.635942 0.045 Uiso 0.5 1 calc R U P A 1
H30C H 0.739255 0.715139 0.682232 0.045 Uiso 0.5 1 calc R U P A 2
H30D H 0.665439 0.721543 0.633350 0.045 Uiso 0.5 1 calc R U P A 2
C31 C 0.68126(14) 0.80453(12) 0.69316(12) 0.0418(5) Uani 1 1 d . . . . .
H31A H 0.699581 0.829698 0.656232 0.063 Uiso 1 1 calc R U . . .
H31B H 0.713465 0.814780 0.732466 0.063 Uiso 1 1 calc R U . . .
H31C H 0.628330 0.817290 0.699925 0.063 Uiso 1 1 calc R U . . .
C1_1 C 0.9043(7) 0.8145(6) 0.5714(5) 0.089(3) Uani 0.732(17) 1 d . U P C 3
H1A_1 H 0.913765 0.848209 0.538138 0.133 Uiso 0.732(17) 1 calc R U P C 3
H1B_1 H 0.952984 0.795306 0.588173 0.133 Uiso 0.732(17) 1 calc R U P C 3
H1C_1 H 0.878573 0.835646 0.607154 0.133 Uiso 0.732(17) 1 calc R U P C 3
C2_1 C 0.8534(4) 0.7587(3) 0.5412(5) 0.096(2) Uani 0.732(17) 1 d . U P C 3
H2A_1 H 0.880242 0.738224 0.505135 0.115 Uiso 0.732(17) 1 calc R U P C 3
H2B_1 H 0.847870 0.723523 0.574589 0.115 Uiso 0.732(17) 1 calc R U P C 3
C3_1 C 0.7757(6) 0.7787(5) 0.5156(5) 0.083(3) Uani 0.732(17) 1 d . U P C 3
H3A_1 H 0.781122 0.814029 0.482372 0.100 Uiso 0.732(17) 1 calc R U P C 3
H3B_1 H 0.748626 0.798825 0.551705 0.100 Uiso 0.732(17) 1 calc R U P C 3
C1_2 C 0.6264(2) 0.9645(3) 0.6115(2) 0.1036(16) Uani 1 1 d . U . . .
H1A_2 H 0.644660 0.925447 0.588113 0.155 Uiso 1 1 calc R U . . .
H1B_2 H 0.591868 0.949754 0.644472 0.155 Uiso 1 1 calc R U . . .
H1C_2 H 0.670054 0.988171 0.632870 0.155 Uiso 1 1 calc R U . . .
C2_2 C 0.58446(17) 1.01094(17) 0.56431(15) 0.0613(7) Uani 1 1 d . U . . .
H2A_2 H 0.621103 1.029528 0.534203 0.074 Uiso 1 1 calc R U . . .
H2B_2 H 0.563551 1.048867 0.588729 0.074 Uiso 1 1 calc R U . . .
C3_2 C 0.52020(16) 0.97738(14) 0.52506(14) 0.0520(6) Uani 1 1 d . U . . .
H3A_2 H 0.482410 0.960721 0.555136 0.062 Uiso 1 1 calc R U . . .
H3B_2 H 0.540795 0.938052 0.502490 0.062 Uiso 1 1 calc R U . . .
C1_3 C 0.8903(17) 0.8242(16) 0.5723(13) 0.075(8) Uani 0.268(17) 1 d . U P C 4
H1A_3 H 0.849057 0.848922 0.591848 0.112 Uiso 0.268(17) 1 calc R U P C 4
H1B_3 H 0.927480 0.855960 0.556352 0.112 Uiso 0.268(17) 1 calc R U P C 4
H1C_3 H 0.915574 0.794811 0.605139 0.112 Uiso 0.268(17) 1 calc R U P C 4
C2_3 C 0.8561(7) 0.7807(9) 0.5141(7) 0.051(4) Uani 0.268(17) 1 d . U P C 4
H2A_3 H 0.861564 0.804483 0.472357 0.062 Uiso 0.268(17) 1 calc R U P C 4
H2B_3 H 0.883247 0.737293 0.512482 0.062 Uiso 0.268(17) 1 calc R U P C 4
C3_3 C 0.7703(14) 0.7691(15) 0.5255(13) 0.068(7) Uani 0.268(17) 1 d . U P C 4
H3A_3 H 0.766368 0.745292 0.567407 0.081 Uiso 0.268(17) 1 calc R U P C 4
H3B_3 H 0.745059 0.813236 0.529306 0.081 Uiso 0.268(17) 1 calc R U P C 4

loop_
_atom_site_aniso_label
_atom_site_aniso_U_11
_atom_site_aniso_U_22
_atom_site_aniso_U_33
_atom_site_aniso_U_23
_atom_site_aniso_U_13
_atom_site_aniso_U_12
Ga1 0.0215(9) 0.0200(7) 0.0175(9) -0.0044(6) -0.0006(6) -0.0040(6)
Si1 0.0233(16) 0.0218(9) 0.0177(15) 0.0026(9) -0.0103(9) 0.0017(9)
Zn1 0.0339(2) 0.02028(18) 0.02605(19) 0.000 0.00308(14) 0.000
N1 0.0279(8) 0.0204(7) 0.0260(8) -0.0002(6) -0.0013(6) -0.0037(6)
N2 0.0286(8) 0.0224(7) 0.0243(7) -0.0015(6) 0.0001(6) 0.0011(6)
C1 0.0299(9) 0.0245(9) 0.0263(9) -0.0015(7) 0.0013(7) -0.0021(7)
C2 0.0351(10) 0.0218(9) 0.0273(9) 0.0021(7) 0.0006(7) -0.0019(7)
C3 0.0276(9) 0.0220(9) 0.0312(9) -0.0020(7) -0.0017(7) 0.0001(7)
C4 0.0485(12) 0.0280(10) 0.0273(10) 0.0013(8) -0.0068(8) -0.0048(9)
C5 0.0737(17) 0.0224(10) 0.0352(11) -0.0022(8) 0.0019(11) 0.0028(10)
C6 0.0287(9) 0.0204(8) 0.0252(9) 0.0007(7) -0.0038(7) -0.0025(7)
C7 0.0301(9) 0.0245(9) 0.0271(9) 0.0011(7) -0.0020(7) -0.0029(7)
C8 0.0347(10) 0.0270(10) 0.0323(10) 0.0018(7) -0.0031(8) -0.0076(8)
C9 0.0447(11) 0.0210(9) 0.0317(10) -0.0018(7) -0.0035(8) -0.0061(8)
C10 0.0394(11) 0.0235(9) 0.0297(10) -0.0017(7) -0.0005(8) 0.0019(8)
C11 0.0323(10) 0.0242(9) 0.0262(9) 0.0009(7) -0.0021(7) -0.0017(7)
C12 0.0305(10) 0.0305(10) 0.0370(11) -0.0034(8) 0.0030(8) -0.0037(8)
C13 0.0418(12) 0.0431(13) 0.0514(14) -0.0027(10) 0.0153(10) -0.0080(10)
C14 0.0546(16) 0.0658(18) 0.0559(16) 0.0108(13) 0.0121(13) 0.0290(14)
C15 0.0320(10) 0.0319(10) 0.0386(11) -0.0080(8) 0.0035(8) -0.0028(8)
C16 0.0343(11) 0.0435(13) 0.0633(16) -0.0149(12) -0.0041(11) 0.0038(10)
C17 0.0529(15) 0.0588(16) 0.0441(13) -0.0097(11) 0.0165(11) -0.0145(12)
C18 0.0304(9) 0.0215(8) 0.0271(9) -0.0010(7) 0.0009(7) 0.0009(7)
C19 0.0311(10) 0.0277(9) 0.0346(10) -0.0042(8) 0.0022(8) -0.0018(8)
C20 0.0374(11) 0.0305(10) 0.0388(11) -0.0046(8) 0.0099(9) -0.0025(8)
C21 0.0490(12) 0.0273(10) 0.0275(10) -0.0015(7) 0.0078(8) 0.0019(9)
C22 0.0410(11) 0.0260(9) 0.0270(9) -0.0010(7) -0.0029(8) 0.0043(8)
C23 0.0325(10) 0.0226(8) 0.0277(9) -0.0006(7) -0.0015(7) 0.0039(7)
C24 0.0283(10) 0.0462(13) 0.0453(12) -0.0141(10) 0.0004(9) -0.0030(9)
C25 0.0422(14) 0.0740(19) 0.0615(17) -0.0258(14) 0.0126(12) -0.0222(13)
C26 0.0516(16) 0.0618(18) 0.083(2) -0.0150(16) -0.0284(15) 0.0119(14)
C27 0.0287(9) 0.0295(10) 0.0310(10) -0.0051(8) -0.0031(7) 0.0024(8)
C28 0.0372(11) 0.0397(12) 0.0444(12) 0.0000(10) -0.0033(9) 0.0100(9)
C29 0.0342(11) 0.0344(11) 0.0578(14) -0.0095(10) -0.0027(10) -0.0017(9)
C30 0.0337(11) 0.0383(11) 0.0398(11) -0.0067(9) 0.0016(9) -0.0020(9)
C31 0.0484(13) 0.0371(12) 0.0390(12) 0.0005(9) -0.0053(10) 0.0018(10)
C1_1 0.130(6) 0.064(4) 0.077(5) 0.024(3) 0.052(5) 0.021(4)
C2_1 0.115(5) 0.065(3) 0.111(5) 0.040(3) 0.047(4) 0.022(3)
C3_1 0.121(6) 0.048(3) 0.089(5) 0.023(3) 0.067(4) 0.031(4)
C1_2 0.076(2) 0.128(4) 0.102(3) 0.053(3) -0.036(2) -0.037(2)
C2_2 0.0534(16) 0.072(2) 0.0578(17) 0.0013(14) 0.0009(13) -0.0138(14)
C3_2 0.0507(14) 0.0499(15) 0.0551(15) 0.0064(12) 0.0019(12) -0.0092(12)
C1_3 0.086(13) 0.080(15) 0.054(11) 0.018(8) -0.027(10) -0.030(11)
C2_3 0.059(6) 0.054(8) 0.042(6) 0.002(5) 0.019(5) -0.016(5)
C3_3 0.064(8) 0.074(13) 0.066(11) -0.010(10) 0.023(7) -0.035(9)

loop_
_atom_type_symbol
_atom_type_description
_atom_type_scat_dispersion_real
_atom_type_scat_dispersion_imag
_atom_type_scat_source
C C 0.0181 0.0091 'International Tables Vol C Tables 4.2.6.8 and 6.1.1.4'
H H 0.0000 0.0000 'International Tables Vol C Tables 4.2.6.8 and 6.1.1.4'
Ga Ga -1.2846 0.7763 'International Tables Vol C Tables 4.2.6.8 and 6.1.1.4'
N N 0.0311 0.0180 'International Tables Vol C Tables 4.2.6.8 and 6.1.1.4'
Si Si 0.2541 0.3302 'International Tables Vol C Tables 4.2.6.8 and 6.1.1.4'
Zn Zn -1.5491 0.6778 'International Tables Vol C Tables 4.2.6.8 and 6.1.1.4'

loop_
_geom_angle_atom_site_label_1
_geom_angle_atom_site_label_2
_geom_angle_atom_site_label_3
_geom_angle
_geom_angle_site_symmetry_1
_geom_angle_site_symmetry_3
_geom_angle_publ_flag
N1 Ga1 N2 96.18(13) . . ?
N1 Ga1 C30 110.2(2) . . ?
N2 Ga1 C30 106.46(19) . . ?
N1 Ga1 Zn1 113.52(17) . . ?
N2 Ga1 Zn1 109.94(17) . . ?
C30 Ga1 Zn1 118.06(13) . . ?
C30 Si1 N2 105.4(5) . . ?
C30 Si1 N1 103.7(4) . . ?
N2 Si1 N1 85.5(2) . . ?
C30 Si1 Zn1 130.5(3) . . ?
N2 Si1 Zn1 111.8(4) . . ?
N1 Si1 Zn1 110.4(4) . . ?
Si1 Zn1 Si1 176.3(5) 2_656 . ?
Ga1 Zn1 Ga1 179.50(17) 2_656 . ?
C1 N1 C6 118.76(15) . . ?
C1 N1 Ga1 118.75(17) . . ?
C6 N1 Ga1 121.78(16) . . ?
C1 N1 Si1 121.1(3) . . ?
C6 N1 Si1 119.0(3) . . ?
C3 N2 C18 120.84(15) . . ?
C3 N2 Ga1 116.76(16) . . ?
C18 N2 Ga1 122.25(15) . . ?
C3 N2 Si1 121.7(3) . . ?
C18 N2 Si1 116.7(3) . . ?
N1 C1 C2 121.16(17) . . ?
N1 C1 C4 120.67(17) . . ?
C2 C1 C4 118.17(17) . . ?
C3 C2 C1 128.19(18) . . ?
N2 C3 C2 121.59(17) . . ?
N2 C3 C5 119.79(17) . . ?
C2 C3 C5 118.61(18) . . ?
C7 C6 C11 120.53(17) . . ?
C7 C6 N1 119.10(17) . . ?
C11 C6 N1 120.37(17) . . ?
C8 C7 C6 118.38(18) . . ?
C8 C7 C12 119.38(18) . . ?
C6 C7 C12 122.24(17) . . ?
C9 C8 C7 121.64(19) . . ?
C10 C9 C8 119.39(18) . . ?
C9 C10 C11 121.47(19) . . ?
C10 C11 C6 118.55(18) . . ?
C10 C11 C15 118.99(18) . . ?
C6 C11 C15 122.46(17) . . ?
C7 C12 C14 110.42(18) . . ?
C7 C12 C13 111.74(18) . . ?
C14 C12 C13 111.1(2) . . ?
C11 C15 C16 111.11(19) . . ?
C11 C15 C17 111.53(18) . . ?
C16 C15 C17 110.2(2) . . ?
C23 C18 C19 119.94(18) . . ?
C23 C18 N2 120.22(17) . . ?
C19 C18 N2 119.78(17) . . ?
C20 C19 C18 118.76(19) . . ?
C20 C19 C24 118.57(19) . . ?
C18 C19 C24 122.66(18) . . ?
C21 C20 C19 121.4(2) . . ?
C22 C21 C20 119.27(19) . . ?
C21 C22 C23 121.41(19) . . ?
C22 C23 C18 118.94(18) . . ?
C22 C23 C27 118.99(17) . . ?
C18 C23 C27 122.07(17) . . ?
C19 C24 C25 111.9(2) . . ?
C19 C24 C26 110.80(19) . . ?
C25 C24 C26 109.7(2) . . ?
C23 C27 C28 111.05(17) . . ?
C23 C27 C29 111.40(17) . . ?
C28 C27 C29 110.48(18) . . ?
C31 C30 Si1 115.3(3) . . ?
C31 C30 Ga1 115.9(2) . . ?
C3_1 C2_1 C1_1 116.6(7) . . ?
C1_2 C2_2 C3_2 113.3(3) . . ?
C2_2 C3_2 C3_2 114.0(3) . 5_676 ?
C3_3 C2_3 C1_3 107.3(17) . . ?
C3_3 C3_3 C2_3 114(3) 7_666 . ?

loop_
_geom_bond_atom_site_label_1
_geom_bond_atom_site_label_2
_geom_bond_distance
_geom_bond_site_symmetry_2
_geom_bond_publ_flag
Ga1 N1 1.875(3) . ?
Ga1 N2 1.912(4) . ?
Ga1 C30 1.940(4) . ?
Ga1 Zn1 2.496(3) . ?
Si1 C30 1.849(10) . ?
Si1 N2 2.027(9) . ?
Si1 N1 2.125(6) . ?
Si1 Zn1 2.345(9) . ?
N1 C1 1.360(2) . ?
N1 C6 1.447(2) . ?
N2 C3 1.361(2) . ?
N2 C18 1.439(2) . ?
C1 C2 1.417(3) . ?
C1 C4 1.466(3) . ?
C2 C3 1.393(3) . ?
C3 C5 1.480(3) . ?
C6 C7 1.407(3) . ?
C6 C11 1.407(3) . ?
C7 C8 1.395(3) . ?
C7 C12 1.516(3) . ?
C8 C9 1.381(3) . ?
C9 C10 1.379(3) . ?
C10 C11 1.396(3) . ?
C11 C15 1.516(3) . ?
C12 C14 1.524(3) . ?
C12 C13 1.529(3) . ?
C15 C16 1.523(3) . ?
C15 C17 1.538(3) . ?
C18 C23 1.408(3) . ?
C18 C19 1.411(3) . ?
C19 C20 1.394(3) . ?
C19 C24 1.519(3) . ?
C20 C21 1.386(3) . ?
C21 C22 1.381(3) . ?
C22 C23 1.395(3) . ?
C23 C27 1.516(3) . ?
C24 C25 1.524(3) . ?
C24 C26 1.531(4) . ?
C27 C28 1.530(3) . ?
C27 C29 1.536(3) . ?
C30 C31 1.532(3) . ?
C1_1 C2_1 1.534(13) . ?
C2_1 C3_1 1.485(13) . ?
C3_1 C3_1 1.57(2) 7_666 ?
C1_2 C2_2 1.502(5) . ?
C2_2 C3_2 1.504(4) . ?
C3_2 C3_2 1.514(5) 5_676 ?
C1_3 C2_3 1.57(2) . ?
C2_3 C3_3 1.55(3) . ?
C3_3 C3_3 1.45(4) 7_666 ?
